data_8106133
loop_
_publ_author_name
'Lu, Zhongliang'
'Ren, Jingzhang'
'Wu, Wei-Na'

_publ_section_title
;
 Crystal Structure of ethyl
 (E)-2,4-dimethyl-5-((2-tosylhydrazono)methyl)-1H-pyrrole-3-carboxylate
 monohydrate, C17H23N3O5
;
_journal_issue 2
_journal_name_full 'Zeitschrift f\"ur Kristallographie - New Crystal Structures'
_journal_page_first 303
_journal_page_last 305
_journal_paper_doi 10.1515/ncrs-2017-0303
_journal_volume 233
_journal_year 2018
_chemical_formula_sum 'C17 H23 N3 O5 S'
_chemical_formula_weight 381.44
_space_group_IT_number 14
_space_group_name_Hall '-P 2yn'
_space_group_name_H-M_alt 'P 1 21/n 1'
_symmetry_cell_setting monoclinic
_symmetry_space_group_name_H-M 'P 1 21/n 1'
_atom_sites_solution_hydrogens geom
_atom_sites_solution_primary direct
_atom_sites_solution_secondary difmap
_cell_angle_alpha 90.00
_cell_angle_beta 114.308(2)
_cell_angle_gamma 90.00
_cell_formula_units_Z 8
_cell_length_a 12.8132(12)
_cell_length_b 21.4531(19)
_cell_length_c 15.3438(14)
_cell_measurement_reflns_used 2264
_cell_measurement_temperature 296(2)
_cell_measurement_theta_max 20.99
_cell_measurement_theta_min 2.58
_cell_volume 3843.8(6)
_computing_cell_refinement 'Bruker SMART'
_computing_data_collection 'Bruker SMART'
_computing_data_reduction 'Bruker SAINT'
_computing_molecular_graphics 'Bruker SHELXTL'
_computing_publication_material 'Bruker SHELXTL'
_computing_structure_refinement 'SHELXL-97 (Sheldrick, 1997)'
_computing_structure_solution 'SHELXS-97 (Sheldrick, 1990)'
_diffrn_ambient_temperature 296(2)
_diffrn_measured_fraction_theta_full 1.000
_diffrn_measured_fraction_theta_max 1.000
_diffrn_measurement_device_type 'CCD area detector'
_diffrn_measurement_method 'phi and omega scans'
_diffrn_radiation_monochromator graphite
_diffrn_radiation_source 'fine-focus sealed tube'
_diffrn_radiation_type MoK\a
_diffrn_radiation_wavelength 0.71073
_diffrn_reflns_av_R_equivalents 0.0489
_diffrn_reflns_av_sigmaI/netI 0.0608
_diffrn_reflns_limit_h_max 15
_diffrn_reflns_limit_h_min -15
_diffrn_reflns_limit_k_max 26
_diffrn_reflns_limit_k_min -26
_diffrn_reflns_limit_l_max 9
_diffrn_reflns_limit_l_min -18
_diffrn_reflns_number 21846
_diffrn_reflns_theta_full 26.00
_diffrn_reflns_theta_max 26.00
_diffrn_reflns_theta_min 1.74
_exptl_absorpt_coefficient_mu 0.200
_exptl_absorpt_correction_T_max 0.9763
_exptl_absorpt_correction_T_min 0.9706
_exptl_absorpt_correction_type multi-scan
_exptl_absorpt_process_details sadabs
_exptl_crystal_colour yellow
_exptl_crystal_density_diffrn 1.318
_exptl_crystal_density_method 'not measured'
_exptl_crystal_description block
_exptl_crystal_F_000 1616
_exptl_crystal_size_max 0.15
_exptl_crystal_size_mid 0.12
_exptl_crystal_size_min 0.12
_refine_diff_density_max 0.479
_refine_diff_density_min -0.407
_refine_diff_density_rms 0.054
_refine_ls_extinction_method none
_refine_ls_goodness_of_fit_ref 1.023
_refine_ls_hydrogen_treatment mixed
_refine_ls_matrix_type full
_refine_ls_number_parameters 486
_refine_ls_number_reflns 7566
_refine_ls_number_restraints 31
_refine_ls_restrained_S_all 1.055
_refine_ls_R_factor_all 0.1251
_refine_ls_R_factor_gt 0.0652
_refine_ls_shift/su_max 0.001
_refine_ls_shift/su_mean 0.000
_refine_ls_structure_factor_coef Fsqd
_refine_ls_weighting_details 'calc w=1/[\s^2^(Fo^2^)+(0.1243P)^2^+0.0109P] where P=(Fo^2^+2Fc^2^)/3'
_refine_ls_weighting_scheme calc
_refine_ls_wR_factor_gt 0.1877
_refine_ls_wR_factor_ref 0.2297
_reflns_number_gt 3901
_reflns_number_total 7566
_reflns_threshold_expression >2sigma(I)
_cod_data_source_file suppl_ncrs-2017-0303_suppl.cif
_cod_data_source_block 1
_cod_depositor_comments
;
The following automatic conversions were performed:

data item '_symmetry_cell_setting' value 'Monoclinic' was changed to
'monoclinic' in accordance with the built-in table derived from the
CIF Core dictionary named 'cif_core.dic' version 2.4.5 last updated
on 2014-11-21.

Automatic conversion script
Id: cif_fix_values 8738 2021-04-28 16:35:53Z antanas 
;
_cod_original_sg_symbol_H-M P2(1)/n
_cod_database_code 8106133

loop_
_symmetry_equiv_pos_as_xyz
'x, y, z'
'-x+1/2, y+1/2, -z+1/2'
'-x, -y, -z'
'x-1/2, -y-1/2, z-1/2'

loop_
_atom_site_label
_atom_site_type_symbol
_atom_site_fract_x
_atom_site_fract_y
_atom_site_fract_z
_atom_site_U_iso_or_equiv
_atom_site_adp_type
_atom_site_occupancy
_atom_site_symmetry_multiplicity
_atom_site_calc_flag
_atom_site_refinement_flags
_atom_site_disorder_assembly
_atom_site_disorder_group
S1 S 0.30392(8) 0.14143(5) 0.16004(7) 0.0545(3) Uani 1 1 d . . .
S2 S 1.23520(8) 0.37405(5) -0.03388(7) 0.0530(3) Uani 1 1 d . . .
N1 N 0.4388(3) 0.15944(16) 0.1995(2) 0.0573(8) Uani 1 1 d D . .
N2 N 0.4641(3) 0.21033(13) 0.1534(2) 0.0534(8) Uani 1 1 d . . .
N3 N 0.5415(3) 0.30424(15) 0.0646(3) 0.0637(9) Uani 1 1 d . . .
H3 H 0.4680 0.3013 0.0385 0.076 Uiso 1 1 calc R . .
N4 N 1.0995(3) 0.35770(15) -0.0740(2) 0.0566(8) Uani 1 1 d D . .
N5 N 1.0730(3) 0.30573(13) -0.0305(2) 0.0527(8) Uani 1 1 d . . .
N6 N 0.9934(3) 0.21210(14) 0.0566(2) 0.0565(8) Uani 1 1 d . . .
H6A H 1.0668 0.2150 0.0829 0.068 Uiso 1 1 calc R . .
O1 O 0.3017(2) 0.08932(13) 0.2165(2) 0.0723(8) Uani 1 1 d . . .
O2 O 0.2449(2) 0.19717(12) 0.16361(19) 0.0628(7) Uani 1 1 d . . .
O3 O 0.8007(3) 0.39974(17) 0.0167(3) 0.1023(12) Uani 1 1 d D . .
O4 O 0.9133(4) 0.3595(2) 0.1616(3) 0.1338(17) Uani 1 1 d D . .
O5 O 1.2393(2) 0.42835(13) -0.08596(19) 0.0674(8) Uani 1 1 d . . .
O6 O 1.2908(2) 0.31855(12) -0.0433(2) 0.0666(7) Uani 1 1 d . . .
O7 O 0.7350(2) 0.11725(13) 0.1053(2) 0.0717(8) Uani 1 1 d . . .
O8 O 0.6213(3) 0.16203(15) -0.0328(2) 0.0850(9) Uani 1 1 d D . .
O9 O 0.9385(4) 0.4471(2) -0.0726(4) 0.1462(19) Uani 1 1 d G . .
H9A H 0.8862 0.4309 -0.0594 0.219 Uiso 1 1 d GD . .
H9B H 0.9049 0.4572 -0.1312 0.219 Uiso 1 1 d GD . .
O10 O 0.6083(3) 0.06713(16) 0.2107(2) 0.0791(9) Uani 1 1 d G . .
H10A H 0.6584 0.0800 0.1919 0.119 Uiso 1 1 d G . .
H10B H 0.6436 0.0650 0.2712 0.119 Uiso 1 1 d G . .
C1 C 0.1362(5) 0.0583(2) -0.2506(4) 0.0940(16) Uani 1 1 d . . .
H1A H 0.1126 0.0941 -0.2917 0.141 Uiso 1 1 calc R . .
H1B H 0.0726 0.0303 -0.2661 0.141 Uiso 1 1 calc R . .
H1C H 0.1974 0.0375 -0.2595 0.141 Uiso 1 1 calc R . .
C2 C 0.1768(3) 0.0787(2) -0.1481(3) 0.0631(11) Uani 1 1 d . . .
C3 C 0.2154(4) 0.03654(19) -0.0741(4) 0.0704(12) Uani 1 1 d . . .
H3A H 0.2143 -0.0057 -0.0880 0.084 Uiso 1 1 calc R . .
C4 C 0.2555(3) 0.05517(18) 0.0197(3) 0.0622(11) Uani 1 1 d . . .
H4 H 0.2834 0.0259 0.0686 0.075 Uiso 1 1 calc R . .
C5 C 0.2542(3) 0.11772(16) 0.0408(3) 0.0489(9) Uani 1 1 d . . .
C6 C 0.2144(3) 0.16108(18) -0.0322(3) 0.0585(10) Uani 1 1 d . . .
H6 H 0.2132 0.2032 -0.0186 0.070 Uiso 1 1 calc R . .
C7 C 0.1773(4) 0.14133(19) -0.1240(3) 0.0653(11) Uani 1 1 d . . .
H7 H 0.1511 0.1708 -0.1728 0.078 Uiso 1 1 calc R . .
C8 C 0.5710(3) 0.22161(17) 0.1842(3) 0.0562(10) Uani 1 1 d . . .
H8 H 0.6223 0.1986 0.2353 0.067 Uiso 1 1 calc R . .
C9 C 0.6136(3) 0.26896(17) 0.1416(3) 0.0566(10) Uani 1 1 d . . .
C10 C 0.7249(4) 0.28787(18) 0.1638(3) 0.0627(11) Uani 1 1 d . . .
C11 C 0.7171(4) 0.3344(2) 0.0957(4) 0.0695(12) Uani 1 1 d . . .
C12 C 0.6036(4) 0.34387(19) 0.0365(4) 0.0695(12) Uani 1 1 d . . .
C13 C 0.8280(4) 0.2604(2) 0.2419(3) 0.0818(14) Uani 1 1 d . . .
H13A H 0.8550 0.2881 0.2958 0.123 Uiso 1 1 calc R . .
H13B H 0.8871 0.2544 0.2195 0.123 Uiso 1 1 calc R . .
H13C H 0.8082 0.2210 0.2606 0.123 Uiso 1 1 calc R . .
C14 C 0.8110(5) 0.3686(3) 0.0856(5) 0.0862(16) Uani 1 1 d . . .
C15 C 1.0174(6) 0.3861(4) 0.1605(6) 0.147(3) Uani 1 1 d DU . .
H15A H 1.0814 0.3579 0.1913 0.177 Uiso 1 1 calc R . .
H15B H 1.0080 0.3929 0.0952 0.177 Uiso 1 1 calc R . .
C16 C 1.0377(9) 0.4429(5) 0.2102(7) 0.228(4) Uani 1 1 d DU . .
H16A H 0.9947 0.4754 0.1674 0.342 Uiso 1 1 calc R . .
H16B H 1.1178 0.4526 0.2351 0.342 Uiso 1 1 calc R . .
H16C H 1.0144 0.4396 0.2620 0.342 Uiso 1 1 calc R . .
C17 C 0.5455(5) 0.3879(2) -0.0443(4) 0.1009(17) Uani 1 1 d . . .
H17A H 0.6020 0.4124 -0.0548 0.151 Uiso 1 1 calc R . .
H17B H 0.4957 0.4149 -0.0290 0.151 Uiso 1 1 calc R . .
H17C H 0.5014 0.3647 -0.1012 0.151 Uiso 1 1 calc R . .
C18 C 1.4084(4) 0.4382(2) 0.3849(3) 0.0904(15) Uani 1 1 d . . .
H18A H 1.4268 0.4002 0.4211 0.136 Uiso 1 1 calc R . .
H18B H 1.3496 0.4600 0.3961 0.136 Uiso 1 1 calc R . .
H18C H 1.4755 0.4639 0.4043 0.136 Uiso 1 1 calc R . .
C19 C 1.3663(3) 0.4232(2) 0.2794(3) 0.0626(10) Uani 1 1 d . . .
C20 C 1.3337(4) 0.46920(19) 0.2103(3) 0.0693(12) Uani 1 1 d . . .
H20 H 1.3388 0.5108 0.2288 0.083 Uiso 1 1 calc R . .
C21 C 1.2940(3) 0.45497(17) 0.1148(3) 0.0603(10) Uani 1 1 d . . .
H21 H 1.2717 0.4864 0.0690 0.072 Uiso 1 1 calc R . .
C22 C 1.2876(3) 0.39290(16) 0.0875(3) 0.0482(9) Uani 1 1 d . . .
C23 C 1.3204(3) 0.34633(17) 0.1557(3) 0.0546(10) Uani 1 1 d . . .
H23 H 1.3162 0.3048 0.1372 0.065 Uiso 1 1 calc R . .
C24 C 1.3589(4) 0.36142(19) 0.2501(3) 0.0615(10) Uani 1 1 d . . .
H24 H 1.3805 0.3299 0.2957 0.074 Uiso 1 1 calc R . .
C25 C 0.9655(3) 0.29535(18) -0.0605(3) 0.0565(10) Uani 1 1 d . . .
H25 H 0.9143 0.3199 -0.1094 0.068 Uiso 1 1 calc R . .
C26 C 0.9224(3) 0.24703(17) -0.0206(3) 0.0531(9) Uani 1 1 d . . .
C27 C 0.8115(3) 0.22933(17) -0.0416(3) 0.0539(9) Uani 1 1 d . . .
C28 C 0.8172(3) 0.18241(17) 0.0259(3) 0.0531(9) Uani 1 1 d . . .
C29 C 0.9312(3) 0.17290(17) 0.0850(3) 0.0559(10) Uani 1 1 d . . .
C30 C 0.7075(4) 0.2563(2) -0.1214(3) 0.0703(12) Uani 1 1 d . . .
H30A H 0.6398 0.2367 -0.1221 0.105 Uiso 1 1 calc R . .
H30B H 0.7124 0.2492 -0.1814 0.105 Uiso 1 1 calc R . .
H30C H 0.7041 0.3004 -0.1116 0.105 Uiso 1 1 calc R . .
C31 C 0.7238(4) 0.15017(18) 0.0379(3) 0.0589(10) Uani 1 1 d . . .
C32 C 0.5208(4) 0.1346(2) -0.0277(4) 0.0874(15) Uani 1 1 d D . .
H32A H 0.4558 0.1621 -0.0581 0.105 Uiso 1 1 calc R . .
H32B H 0.5335 0.1296 0.0387 0.105 Uiso 1 1 calc R . .
C33 C 0.4960(6) 0.0743(3) -0.0749(6) 0.159(3) Uani 1 1 d D . .
H33A H 0.5582 0.0621 -0.0906 0.238 Uiso 1 1 calc R . .
H33B H 0.4269 0.0771 -0.1323 0.238 Uiso 1 1 calc R . .
H33C H 0.4864 0.0439 -0.0329 0.238 Uiso 1 1 calc R . .
C34 C 0.9889(4) 0.1292(2) 0.1656(3) 0.0762(13) Uani 1 1 d . . .
H34A H 0.9323 0.1048 0.1761 0.114 Uiso 1 1 calc R . .
H34B H 1.0330 0.1524 0.2224 0.114 Uiso 1 1 calc R . .
H34C H 1.0387 0.1020 0.1504 0.114 Uiso 1 1 calc R . .
H1 H 0.483(3) 0.1280(12) 0.207(3) 0.077(15) Uiso 1 1 d D . .
H4A H 1.057(3) 0.3896(10) -0.079(3) 0.057(12) Uiso 1 1 d D . .

loop_
_atom_site_aniso_label
_atom_site_aniso_U_11
_atom_site_aniso_U_22
_atom_site_aniso_U_33
_atom_site_aniso_U_23
_atom_site_aniso_U_13
_atom_site_aniso_U_12
S1 0.0477(6) 0.0600(6) 0.0577(6) 0.0119(5) 0.0236(5) 0.0002(4)
S2 0.0482(6) 0.0580(6) 0.0537(6) 0.0012(5) 0.0219(5) -0.0049(4)
N1 0.0483(19) 0.063(2) 0.056(2) 0.0099(17) 0.0169(16) 0.0017(17)
N2 0.051(2) 0.0534(18) 0.0566(19) 0.0030(15) 0.0231(16) -0.0043(14)
N3 0.054(2) 0.060(2) 0.082(2) 0.0004(19) 0.034(2) -0.0012(16)
N4 0.0452(19) 0.059(2) 0.056(2) 0.0081(17) 0.0115(16) -0.0033(16)
N5 0.0517(19) 0.0522(17) 0.0552(19) 0.0029(15) 0.0231(16) -0.0050(15)
N6 0.0491(19) 0.0581(19) 0.062(2) 0.0036(16) 0.0227(17) -0.0011(15)
O1 0.0739(19) 0.0762(19) 0.0715(19) 0.0248(15) 0.0346(16) -0.0029(15)
O2 0.0557(17) 0.0700(17) 0.0687(18) 0.0001(14) 0.0317(15) 0.0073(13)
O3 0.094(3) 0.102(3) 0.134(3) 0.000(2) 0.071(3) -0.023(2)
O4 0.097(3) 0.198(4) 0.114(3) -0.029(3) 0.052(3) -0.084(3)
O5 0.0689(19) 0.0720(18) 0.0608(17) 0.0136(14) 0.0263(15) -0.0117(14)
O6 0.0638(18) 0.0719(18) 0.0707(18) -0.0086(15) 0.0344(16) 0.0029(14)
O7 0.0677(19) 0.0713(19) 0.082(2) 0.0113(16) 0.0364(17) -0.0071(14)
O8 0.0573(19) 0.121(3) 0.071(2) 0.0116(18) 0.0204(17) -0.0288(17)
O9 0.129(4) 0.097(3) 0.251(6) 0.051(3) 0.117(4) 0.035(3)
O10 0.071(2) 0.093(2) 0.073(2) 0.0076(19) 0.0289(17) 0.0076(17)
C1 0.101(4) 0.107(4) 0.078(3) -0.025(3) 0.041(3) -0.022(3)
C2 0.062(3) 0.064(3) 0.067(3) -0.002(2) 0.030(2) -0.007(2)
C3 0.070(3) 0.050(2) 0.092(4) -0.006(2) 0.034(3) -0.006(2)
C4 0.065(3) 0.048(2) 0.073(3) 0.011(2) 0.028(2) 0.0018(18)
C5 0.043(2) 0.045(2) 0.059(2) 0.0074(18) 0.0210(18) -0.0001(15)
C6 0.063(3) 0.049(2) 0.061(3) 0.007(2) 0.022(2) -0.0025(18)
C7 0.068(3) 0.063(3) 0.065(3) 0.014(2) 0.027(2) -0.002(2)
C8 0.052(2) 0.055(2) 0.060(2) -0.0080(19) 0.021(2) -0.0042(18)
C9 0.054(2) 0.051(2) 0.067(3) -0.012(2) 0.027(2) -0.0047(18)
C10 0.059(3) 0.062(2) 0.074(3) -0.024(2) 0.035(2) -0.015(2)
C11 0.068(3) 0.064(3) 0.090(3) -0.018(2) 0.046(3) -0.018(2)
C12 0.078(3) 0.055(2) 0.091(3) -0.003(2) 0.051(3) -0.009(2)
C13 0.060(3) 0.102(3) 0.075(3) -0.023(3) 0.020(3) -0.009(2)
C14 0.090(4) 0.096(4) 0.092(4) -0.028(3) 0.058(4) -0.034(3)
C15 0.135(5) 0.182(6) 0.167(6) -0.038(5) 0.105(5) -0.057(4)
C16 0.265(9) 0.257(9) 0.234(9) -0.097(7) 0.175(7) -0.136(8)
C17 0.101(4) 0.092(4) 0.128(5) 0.030(3) 0.066(4) 0.008(3)
C18 0.094(4) 0.109(4) 0.070(3) -0.017(3) 0.036(3) -0.010(3)
C19 0.058(3) 0.068(3) 0.064(3) -0.004(2) 0.028(2) 0.003(2)
C20 0.082(3) 0.052(2) 0.071(3) -0.011(2) 0.028(3) -0.002(2)
C21 0.067(3) 0.043(2) 0.066(3) 0.007(2) 0.023(2) 0.0045(18)
C22 0.042(2) 0.047(2) 0.055(2) 0.0006(17) 0.0190(17) 0.0003(16)
C23 0.057(2) 0.044(2) 0.058(3) 0.0034(18) 0.019(2) -0.0003(17)
C24 0.065(3) 0.062(3) 0.057(3) 0.011(2) 0.024(2) 0.0037(19)
C25 0.056(3) 0.061(2) 0.051(2) 0.0048(19) 0.020(2) -0.0013(19)
C26 0.051(2) 0.055(2) 0.052(2) -0.0042(18) 0.0195(19) -0.0015(18)
C27 0.054(2) 0.057(2) 0.052(2) -0.0067(19) 0.0225(19) -0.0050(18)
C28 0.051(2) 0.049(2) 0.062(2) -0.0040(19) 0.026(2) -0.0025(17)
C29 0.056(2) 0.052(2) 0.063(3) 0.0009(19) 0.027(2) -0.0007(18)
C30 0.059(3) 0.080(3) 0.064(3) 0.007(2) 0.018(2) -0.005(2)
C31 0.056(3) 0.059(2) 0.067(3) -0.006(2) 0.031(2) -0.0033(19)
C32 0.059(3) 0.119(4) 0.088(4) 0.012(3) 0.034(3) -0.016(3)
C33 0.130(6) 0.177(7) 0.200(8) -0.085(6) 0.098(6) -0.071(5)
C34 0.067(3) 0.073(3) 0.086(3) 0.021(2) 0.029(3) 0.005(2)

loop_
_atom_type_symbol
_atom_type_description
_atom_type_scat_dispersion_real
_atom_type_scat_dispersion_imag
_atom_type_scat_source
C C 0.0033 0.0016 'International Tables Vol C Tables 4.2.6.8 and 6.1.1.4'
H H 0.0000 0.0000 'International Tables Vol C Tables 4.2.6.8 and 6.1.1.4'
N N 0.0061 0.0033 'International Tables Vol C Tables 4.2.6.8 and 6.1.1.4'
O O 0.0106 0.0060 'International Tables Vol C Tables 4.2.6.8 and 6.1.1.4'
S S 0.1246 0.1234 'International Tables Vol C Tables 4.2.6.8 and 6.1.1.4'

loop_
_geom_angle_atom_site_label_1
_geom_angle_atom_site_label_2
_geom_angle_atom_site_label_3
_geom_angle
_geom_angle_site_symmetry_1
_geom_angle_site_symmetry_3
O1 S1 O2 119.45(17) . .
O1 S1 N1 104.18(17) . .
O2 S1 N1 106.58(17) . .
O1 S1 C5 108.58(17) . .
O2 S1 C5 108.26(17) . .
N1 S1 C5 109.44(17) . .
O6 S2 O5 119.36(17) . .
O6 S2 N4 106.45(17) . .
O5 S2 N4 104.18(17) . .
O6 S2 C22 108.19(17) . .
O5 S2 C22 108.76(17) . .
N4 S2 C22 109.58(17) . .
N2 N1 S1 115.3(2) . .
N2 N1 H1 113(3) . .
S1 N1 H1 114(3) . .
C8 N2 N1 113.3(3) . .
C12 N3 C9 110.0(4) . .
C12 N3 H3 125.0 . .
C9 N3 H3 125.0 . .
N5 N4 S2 114.8(2) . .
N5 N4 H4A 114(3) . .
S2 N4 H4A 114(2) . .
C25 N5 N4 113.6(3) . .
C29 N6 C26 110.3(3) . .
C29 N6 H6A 124.8 . .
C26 N6 H6A 124.8 . .
C14 O4 C15 119.8(5) . .
C31 O8 C32 118.5(4) . .
H9A O9 H9B 104.5 . .
H10A O10 H10B 104.5 . .
C2 C1 H1A 109.5 . .
C2 C1 H1B 109.5 . .
H1A C1 H1B 109.5 . .
C2 C1 H1C 109.5 . .
H1A C1 H1C 109.5 . .
H1B C1 H1C 109.5 . .
C3 C2 C7 117.0(4) . .
C3 C2 C1 121.6(4) . .
C7 C2 C1 121.4(4) . .
C2 C3 C4 121.7(4) . .
C2 C3 H3A 119.1 . .
C4 C3 H3A 119.1 . .
C3 C4 C5 119.6(4) . .
C3 C4 H4 120.2 . .
C5 C4 H4 120.2 . .
C6 C5 C4 119.9(4) . .
C6 C5 S1 120.5(3) . .
C4 C5 S1 119.6(3) . .
C7 C6 C5 119.1(4) . .
C7 C6 H6 120.4 . .
C5 C6 H6 120.4 . .
C6 C7 C2 122.6(4) . .
C6 C7 H7 118.7 . .
C2 C7 H7 118.7 . .
N2 C8 C9 121.2(4) . .
N2 C8 H8 119.4 . .
C9 C8 H8 119.4 . .
N3 C9 C10 107.9(4) . .
N3 C9 C8 122.1(3) . .
C10 C9 C8 130.1(4) . .
C9 C10 C11 105.8(4) . .
C9 C10 C13 124.3(4) . .
C11 C10 C13 129.8(4) . .
C12 C11 C10 109.0(4) . .
C12 C11 C14 123.0(5) . .
C10 C11 C14 128.0(5) . .
N3 C12 C11 107.3(4) . .
N3 C12 C17 120.4(4) . .
C11 C12 C17 132.3(4) . .
C10 C13 H13A 109.5 . .
C10 C13 H13B 109.5 . .
H13A C13 H13B 109.5 . .
C10 C13 H13C 109.5 . .
H13A C13 H13C 109.5 . .
H13B C13 H13C 109.5 . .
O3 C14 O4 123.1(5) . .
O3 C14 C11 124.5(6) . .
O4 C14 C11 112.3(5) . .
C16 C15 O4 107.4(6) . .
C16 C15 H15A 110.2 . .
O4 C15 H15A 110.2 . .
C16 C15 H15B 110.2 . .
O4 C15 H15B 110.2 . .
H15A C15 H15B 108.5 . .
C15 C16 H16A 109.5 . .
C15 C16 H16B 109.5 . .
H16A C16 H16B 109.5 . .
C15 C16 H16C 109.5 . .
H16A C16 H16C 109.5 . .
H16B C16 H16C 109.5 . .
C12 C17 H17A 109.5 . .
C12 C17 H17B 109.5 . .
H17A C17 H17B 109.5 . .
C12 C17 H17C 109.5 . .
H17A C17 H17C 109.5 . .
H17B C17 H17C 109.5 . .
C19 C18 H18A 109.5 . .
C19 C18 H18B 109.5 . .
H18A C18 H18B 109.5 . .
C19 C18 H18C 109.5 . .
H18A C18 H18C 109.5 . .
H18B C18 H18C 109.5 . .
C20 C19 C24 118.3(4) . .
C20 C19 C18 122.1(4) . .
C24 C19 C18 119.6(4) . .
C21 C20 C19 121.5(4) . .
C21 C20 H20 119.2 . .
C19 C20 H20 119.2 . .
C20 C21 C22 119.0(4) . .
C20 C21 H21 120.5 . .
C22 C21 H21 120.5 . .
C23 C22 C21 120.3(4) . .
C23 C22 S2 120.2(3) . .
C21 C22 S2 119.5(3) . .
C24 C23 C22 119.8(4) . .
C24 C23 H23 120.1 . .
C22 C23 H23 120.1 . .
C23 C24 C19 121.1(4) . .
C23 C24 H24 119.4 . .
C19 C24 H24 119.4 . .
N5 C25 C26 121.5(4) . .
N5 C25 H25 119.3 . .
C26 C25 H25 119.3 . .
C27 C26 N6 107.7(3) . .
C27 C26 C25 130.3(4) . .
N6 C26 C25 121.9(3) . .
C26 C27 C28 106.6(3) . .
C26 C27 C30 124.6(4) . .
C28 C27 C30 128.8(3) . .
C29 C28 C27 107.8(3) . .
C29 C28 C31 123.3(4) . .
C27 C28 C31 128.9(4) . .
N6 C29 C28 107.6(3) . .
N6 C29 C34 120.4(4) . .
C28 C29 C34 132.0(4) . .
C27 C30 H30A 109.5 . .
C27 C30 H30B 109.5 . .
H30A C30 H30B 109.5 . .
C27 C30 H30C 109.5 . .
H30A C30 H30C 109.5 . .
H30B C30 H30C 109.5 . .
O7 C31 O8 122.3(4) . .
O7 C31 C28 124.7(4) . .
O8 C31 C28 112.9(4) . .
O8 C32 C33 110.7(4) . .
O8 C32 H32A 109.5 . .
C33 C32 H32A 109.5 . .
O8 C32 H32B 109.5 . .
C33 C32 H32B 109.5 . .
H32A C32 H32B 108.1 . .
C32 C33 H33A 109.5 . .
C32 C33 H33B 109.5 . .
H33A C33 H33B 109.5 . .
C32 C33 H33C 109.5 . .
H33A C33 H33C 109.5 . .
H33B C33 H33C 109.5 . .
C29 C34 H34A 109.5 . .
C29 C34 H34B 109.5 . .
H34A C34 H34B 109.5 . .
C29 C34 H34C 109.5 . .
H34A C34 H34C 109.5 . .
H34B C34 H34C 109.5 . .

loop_
_geom_bond_atom_site_label_1
_geom_bond_atom_site_label_2
_geom_bond_distance
_geom_bond_site_symmetry_2
S1 O1 1.421(3) .
S1 O2 1.428(3) .
S1 N1 1.625(3) .
S1 C5 1.747(4) .
S2 O6 1.425(3) .
S2 O5 1.426(3) .
S2 N4 1.626(3) .
S2 C22 1.748(4) .
N1 N2 1.409(4) .
N1 H1 0.8601(11) .
N2 C8 1.275(4) .
N3 C12 1.351(5) .
N3 C9 1.388(5) .
N3 H3 0.8600 .
N4 N5 1.411(4) .
N4 H4A 0.8600(11) .
N5 C25 1.279(4) .
N6 C29 1.347(4) .
N6 C26 1.381(5) .
N6 H6A 0.8600 .
O3 C14 1.212(6) .
O4 C14 1.362(7) .
O4 C15 1.456(6) .
O7 C31 1.211(5) .
O8 C31 1.339(5) .
O8 C32 1.447(4) .
O9 H9A 0.8501 .
O9 H9B 0.8500 .
O10 H10A 0.8494 .
O10 H10B 0.8502 .
C1 C2 1.504(6) .
C1 H1A 0.9600 .
C1 H1B 0.9600 .
C1 H1C 0.9600 .
C2 C3 1.375(6) .
C2 C7 1.392(6) .
C3 C4 1.373(6) .
C3 H3A 0.9300 .
C4 C5 1.382(5) .
C4 H4 0.9300 .
C5 C6 1.382(5) .
C6 C7 1.355(6) .
C6 H6 0.9300 .
C7 H7 0.9300 .
C8 C9 1.431(5) .
C8 H8 0.9300 .
C9 C10 1.384(5) .
C10 C11 1.418(6) .
C10 C13 1.492(6) .
C11 C12 1.376(6) .
C11 C14 1.471(6) .
C12 C17 1.491(7) .
C13 H13A 0.9600 .
C13 H13B 0.9600 .
C13 H13C 0.9600 .
C15 C16 1.404(7) .
C15 H15A 0.9700 .
C15 H15B 0.9700 .
C16 H16A 0.9600 .
C16 H16B 0.9600 .
C16 H16C 0.9600 .
C17 H17A 0.9600 .
C17 H17B 0.9600 .
C17 H17C 0.9600 .
C18 C19 1.515(6) .
C18 H18A 0.9600 .
C18 H18B 0.9600 .
C18 H18C 0.9600 .
C19 C20 1.381(6) .
C19 C24 1.391(5) .
C20 C21 1.373(6) .
C20 H20 0.9300 .
C21 C22 1.388(5) .
C21 H21 0.9300 .
C22 C23 1.381(5) .
C23 C24 1.363(5) .
C23 H23 0.9300 .
C24 H24 0.9300 .
C25 C26 1.426(5) .
C25 H25 0.9300 .
C26 C27 1.374(5) .
C27 C28 1.424(5) .
C27 C30 1.506(5) .
C28 C29 1.381(5) .
C28 C31 1.458(5) .
C29 C34 1.485(5) .
C30 H30A 0.9600 .
C30 H30B 0.9600 .
C30 H30C 0.9600 .
C32 C33 1.451(6) .
C32 H32A 0.9700 .
C32 H32B 0.9700 .
C33 H33A 0.9600 .
C33 H33B 0.9600 .
C33 H33C 0.9600 .
C34 H34A 0.9600 .
C34 H34B 0.9600 .
C34 H34C 0.9600 .

loop_
_geom_hbond_atom_site_label_D
_geom_hbond_atom_site_label_H
_geom_hbond_atom_site_label_A
_geom_hbond_distance_DH
_geom_hbond_distance_HA
_geom_hbond_distance_DA
_geom_hbond_angle_DHA
_geom_hbond_site_symmetry_A
O9 H9B O1 0.85 2.38 3.080(7) 140.1 4_665
N3 H3 O6 0.86 2.13 2.961(4) 163.7 1_455
N6 H6A O2 0.86 2.13 2.971(4) 164.0 1_655
O9 H9A O3 0.85 2.02 2.832(6) 160.6 .
O10 H10A O7 0.85 2.11 2.927(4) 161.6 .
O10 H10B O5 0.85 2.03 2.873(4) 171.5 4_566
N1 H1 O10 0.8601(11) 2.049(11) 2.892(5) 167(4) .
N4 H4A O9 0.8600(11) 1.987(11) 2.823(5) 164(3) .

loop_
_geom_torsion_atom_site_label_1
_geom_torsion_atom_site_label_2
_geom_torsion_atom_site_label_3
_geom_torsion_atom_site_label_4
_geom_torsion
_geom_torsion_site_symmetry_1
_geom_torsion_site_symmetry_2
_geom_torsion_site_symmetry_3
_geom_torsion_site_symmetry_4
O1 S1 N1 N2 179.4(3) . . . .
O2 S1 N1 N2 -53.4(3) . . . .
C5 S1 N1 N2 63.4(3) . . . .
S1 N1 N2 C8 -177.8(3) . . . .
O6 S2 N4 N5 54.7(3) . . . .
O5 S2 N4 N5 -178.3(3) . . . .
C22 S2 N4 N5 -62.1(3) . . . .
S2 N4 N5 C25 177.4(3) . . . .
C7 C2 C3 C4 -1.6(6) . . . .
C1 C2 C3 C4 178.1(4) . . . .
C2 C3 C4 C5 2.0(6) . . . .
C3 C4 C5 C6 -1.1(6) . . . .
C3 C4 C5 S1 179.4(3) . . . .
O1 S1 C5 C6 160.1(3) . . . .
O2 S1 C5 C6 29.1(3) . . . .
N1 S1 C5 C6 -86.7(3) . . . .
O1 S1 C5 C4 -20.3(4) . . . .
O2 S1 C5 C4 -151.4(3) . . . .
N1 S1 C5 C4 92.8(3) . . . .
C4 C5 C6 C7 -0.1(6) . . . .
S1 C5 C6 C7 179.4(3) . . . .
C5 C6 C7 C2 0.4(6) . . . .
C3 C2 C7 C6 0.4(6) . . . .
C1 C2 C7 C6 -179.3(4) . . . .
N1 N2 C8 C9 175.9(3) . . . .
C12 N3 C9 C10 1.1(4) . . . .
C12 N3 C9 C8 -177.9(3) . . . .
N2 C8 C9 N3 -0.8(6) . . . .
N2 C8 C9 C10 -179.5(4) . . . .
N3 C9 C10 C11 -1.6(4) . . . .
C8 C9 C10 C11 177.3(4) . . . .
N3 C9 C10 C13 -179.1(4) . . . .
C8 C9 C10 C13 -0.2(7) . . . .
C9 C10 C11 C12 1.6(5) . . . .
C13 C10 C11 C12 178.9(4) . . . .
C9 C10 C11 C14 -178.2(4) . . . .
C13 C10 C11 C14 -0.9(7) . . . .
C9 N3 C12 C11 -0.1(5) . . . .
C9 N3 C12 C17 -178.9(4) . . . .
C10 C11 C12 N3 -1.0(5) . . . .
C14 C11 C12 N3 178.8(4) . . . .
C10 C11 C12 C17 177.7(5) . . . .
C14 C11 C12 C17 -2.6(8) . . . .
C15 O4 C14 O3 -2.4(9) . . . .
C15 O4 C14 C11 175.4(5) . . . .
C12 C11 C14 O3 -13.1(7) . . . .
C10 C11 C14 O3 166.7(5) . . . .
C12 C11 C14 O4 169.2(4) . . . .
C10 C11 C14 O4 -11.1(7) . . . .
C14 O4 C15 C16 96.2(9) . . . .
C24 C19 C20 C21 0.5(7) . . . .
C18 C19 C20 C21 -179.0(4) . . . .
C19 C20 C21 C22 -0.6(7) . . . .
C20 C21 C22 C23 0.3(6) . . . .
C20 C21 C22 S2 179.0(3) . . . .
O6 S2 C22 C23 -32.3(3) . . . .
O5 S2 C22 C23 -163.4(3) . . . .
N4 S2 C22 C23 83.4(3) . . . .
O6 S2 C22 C21 148.9(3) . . . .
O5 S2 C22 C21 17.9(4) . . . .
N4 S2 C22 C21 -95.4(3) . . . .
C21 C22 C23 C24 0.1(6) . . . .
S2 C22 C23 C24 -178.6(3) . . . .
C22 C23 C24 C19 -0.2(6) . . . .
C20 C19 C24 C23 -0.1(6) . . . .
C18 C19 C24 C23 179.4(4) . . . .
N4 N5 C25 C26 -176.2(3) . . . .
C29 N6 C26 C27 0.1(4) . . . .
C29 N6 C26 C25 175.5(3) . . . .
N5 C25 C26 C27 178.9(4) . . . .
N5 C25 C26 N6 4.7(6) . . . .
N6 C26 C27 C28 0.2(4) . . . .
C25 C26 C27 C28 -174.6(4) . . . .
N6 C26 C27 C30 180.0(3) . . . .
C25 C26 C27 C30 5.2(7) . . . .
C26 C27 C28 C29 -0.5(4) . . . .
C30 C27 C28 C29 179.8(4) . . . .
C26 C27 C28 C31 176.9(4) . . . .
C30 C27 C28 C31 -2.8(6) . . . .
C26 N6 C29 C28 -0.4(4) . . . .
C26 N6 C29 C34 178.4(3) . . . .
C27 C28 C29 N6 0.6(4) . . . .
C31 C28 C29 N6 -177.0(3) . . . .
C27 C28 C29 C34 -178.1(4) . . . .
C31 C28 C29 C34 4.3(7) . . . .
C32 O8 C31 O7 0.3(6) . . . .
C32 O8 C31 C28 -177.8(4) . . . .
C29 C28 C31 O7 8.1(6) . . . .
C27 C28 C31 O7 -169.0(4) . . . .
C29 C28 C31 O8 -173.9(3) . . . .
C27 C28 C31 O8 9.1(6) . . . .
C31 O8 C32 C33 -90.5(6) . . . .
